data_4066771
loop_
_publ_author_name
'Borguet, Yannick'
'Sauvage, Xavier'
'Zaragoza, Guillermo'
'Demonceau, Albert'
'Delaude, Lionel'

_publ_section_title
;
 Homobimetallic Ruthenium&#x2212;Arene Complexes Bearing Vinylidene
 Ligands: Synthesis, Characterization, and Catalytic Application in Olefin
 Metathesis
;
_journal_issue 24
_journal_name_full Organometallics
_journal_page_first 6675
_journal_paper_doi 10.1021/om1006177
_journal_volume 29
_journal_year 2010
_chemical_compound_source 'synthesis as described'
_chemical_formula_moiety 'C37 H55 Cl4 O1 P1 Ru2'
_chemical_formula_sum 'C37 H55 Cl4 O P Ru2'
_chemical_formula_weight 890.72
_chemical_name_systematic
;
 ?
;
_space_group_IT_number 2
_symmetry_cell_setting triclinic
_symmetry_Int_Tables_number 2
_symmetry_space_group_name_Hall '-P 1'
_symmetry_space_group_name_H-M 'P -1'
_atom_sites_solution_hydrogens geom
_atom_sites_solution_primary direct
_atom_sites_solution_secondary difmap
_audit_conform_dict_location ftp://ftp.iucr.org/pub/cif_core.dic
_audit_conform_dict_name cif_core.dic
_audit_conform_dict_version 2.4
_audit_creation_date 2010-06-08
_audit_creation_method 'WinGX routine CIF_UPDATE'
_cell_angle_alpha 103.272(6)
_cell_angle_beta 90.908(6)
_cell_angle_gamma 95.630(6)
_cell_formula_units_Z 2
_cell_length_a 10.2157(10)
_cell_length_b 14.2545(14)
_cell_length_c 14.2924(13)
_cell_measurement_reflns_used 1402
_cell_measurement_temperature 100(2)
_cell_measurement_theta_max 19.05
_cell_measurement_theta_min 2.36
_cell_measurement_wavelength 0.71073
_cell_volume 2014.3(3)
_computing_cell_refinement 'APPEX2 (BRUKER AXS, 2005)'
_computing_data_collection 'APPEX2 (BRUKER AXS, 2005)'
_computing_data_reduction 'APPEX2 (BRUKER AXS, 2005)'
_computing_molecular_graphics 'Ortep-3 for Windows (Farrugia, 1997)'
_computing_publication_material 'WinGX publication routines (Farrugia, 1999)'
_computing_structure_refinement 'SHELXL-97 (Sheldrick, 2008)'
_computing_structure_solution 'DIRDIF07 (Beurskens et al, 2008)'
_diffrn_ambient_temperature 100(2)
_diffrn_measured_fraction_theta_full 0.996
_diffrn_measured_fraction_theta_max 0.996
_diffrn_measurement_device 'four-circle diffractometer'
_diffrn_measurement_device_type 'BRUKER APPEX-II CCD'
_diffrn_measurement_method 'omega and phi scans'
_diffrn_radiation_monochromator graphite
_diffrn_radiation_probe x-ray
_diffrn_radiation_source 'fine-focus sealed tube'
_diffrn_radiation_type MoK\a
_diffrn_radiation_wavelength 0.7107
_diffrn_reflns_av_R_equivalents 0.1530
_diffrn_reflns_av_unetI/netI 0.1131
_diffrn_reflns_limit_h_max 10
_diffrn_reflns_limit_h_min -10
_diffrn_reflns_limit_k_max 13
_diffrn_reflns_limit_k_min -14
_diffrn_reflns_limit_l_max 14
_diffrn_reflns_limit_l_min 0
_diffrn_reflns_number 27867
_diffrn_reflns_theta_full 20.81
_diffrn_reflns_theta_max 20.81
_diffrn_reflns_theta_min 1.47
_exptl_absorpt_coefficient_mu 1.082
_exptl_absorpt_correction_T_max 0.980
_exptl_absorpt_correction_T_min 0.732
_exptl_absorpt_correction_type multi-scan
_exptl_absorpt_process_details 'BRUKER SADABS'
_exptl_crystal_colour colourless
_exptl_crystal_density_diffrn 1.469
_exptl_crystal_density_method 'not measured'
_exptl_crystal_description Needle
_exptl_crystal_F_000 912
_exptl_crystal_size_max 0.21
_exptl_crystal_size_mid 0.04
_exptl_crystal_size_min 0.02
_platon_squeeze_details
;
;
_refine_diff_density_max 1.475
_refine_diff_density_min -1.301
_refine_diff_density_rms 0.163
_refine_ls_extinction_method none
_refine_ls_goodness_of_fit_ref 0.989
_refine_ls_hydrogen_treatment constr
_refine_ls_matrix_type full
_refine_ls_number_parameters 411
_refine_ls_number_reflns 4203
_refine_ls_number_restraints 567
_refine_ls_restrained_S_all 1.004
_refine_ls_R_factor_all 0.1155
_refine_ls_R_factor_gt 0.0637
_refine_ls_shift/su_max 0.011
_refine_ls_shift/su_mean 0
_refine_ls_structure_factor_coef Fsqd
_refine_ls_weighting_details 'calc w=1/[\s^2^(Fo^2^)+(0.1013P)^2^+0.0000P] where P=(Fo^2^+2Fc^2^)/3'
_refine_ls_weighting_scheme calc
_refine_ls_wR_factor_gt 0.1528
_refine_ls_wR_factor_ref 0.1727
_reflns_number_gt 2680
_reflns_number_total 4203
_reflns_threshold_expression >2\s(I)
_cod_data_source_file om1006177_si_002.cif
_cod_data_source_block complex6
_cod_database_code 4066771

loop_
_symmetry_equiv_pos_as_xyz
'x, y, z'
'-x, -y, -z'

loop_
_atom_site_label
_atom_site_type_symbol
_atom_site_fract_x
_atom_site_fract_y
_atom_site_fract_z
_atom_site_U_iso_or_equiv
_atom_site_adp_type
_atom_site_occupancy
_atom_site_symmetry_multiplicity
_atom_site_calc_flag
_atom_site_refinement_flags
C1 C 0.8138(12) 0.1666(9) 0.2367(9) 0.025(3) Uani 1 1 d U
C2 C 0.8084(13) 0.0721(10) 0.2317(9) 0.030(2) Uani 1 1 d U
H2 H 0.8792 0.0413 0.2039 0.036 Uiso 1 1 calc R
C3 C 0.7069(14) 0.0118(10) 0.2639(10) 0.038(2) Uani 1 1 d U
C4 C 0.5991(13) 0.0468(11) 0.3136(10) 0.037(2) Uani 1 1 d U
H4 H 0.5908 0.1129 0.3269 0.044 Uiso 1 1 calc R
C5 C 0.5023(15) -0.0159(11) 0.3444(11) 0.044(2) Uani 1 1 d U
H5 H 0.4297 0.0081 0.3763 0.052 Uiso 1 1 calc R
C6 C 0.5170(16) -0.1128(12) 0.3263(12) 0.050(2) Uani 1 1 d U
C7 C 0.6190(15) -0.1496(12) 0.2743(11) 0.050(2) Uani 1 1 d U
H7 H 0.6251 -0.216 0.2603 0.06 Uiso 1 1 calc R
C8 C 0.7092(15) -0.0915(11) 0.2438(11) 0.044(2) Uani 1 1 d U
H8 H 0.7768 -0.1187 0.2079 0.053 Uiso 1 1 calc R
C9 C 1.2507(12) 0.5388(10) 0.3120(9) 0.028(2) Uani 1 1 d U
C10 C 1.2129(12) 0.5577(10) 0.4110(9) 0.029(2) Uani 1 1 d U
H10 H 1.1763 0.6147 0.4371 0.035 Uiso 1 1 calc R
C11 C 1.2297(12) 0.4937(10) 0.4675(10) 0.031(2) Uani 1 1 d U
H11 H 1.203 0.5082 0.5307 0.037 Uiso 1 1 calc R
C12 C 1.2875(13) 0.4043(10) 0.4322(10) 0.0295(19) Uani 1 1 d U
C13 C 1.3274(12) 0.3881(10) 0.3342(9) 0.027(2) Uani 1 1 d U
H13 H 1.3666 0.3325 0.307 0.033 Uiso 1 1 calc R
C14 C 1.3076(12) 0.4551(9) 0.2799(10) 0.027(2) Uani 1 1 d U
H14 H 1.3352 0.442 0.2169 0.032 Uiso 1 1 calc R
C15 C 1.2263(13) 0.6065(9) 0.2515(10) 0.034(3) Uani 1 1 d U
H15A H 1.2968 0.6579 0.2619 0.051 Uiso 1 1 calc R
H15B H 1.1447 0.6331 0.268 0.051 Uiso 1 1 calc R
H15C H 1.2214 0.5725 0.185 0.051 Uiso 1 1 calc R
C16 C 1.3013(13) 0.3353(10) 0.4955(10) 0.034(2) Uani 1 1 d U
H16 H 1.2228 0.334 0.5339 0.041 Uiso 1 1 calc R
C17 C 1.3174(14) 0.2331(10) 0.4425(10) 0.040(3) Uani 1 1 d U
H17A H 1.2408 0.207 0.4016 0.061 Uiso 1 1 calc R
H17B H 1.328 0.1941 0.488 0.061 Uiso 1 1 calc R
H17C H 1.3937 0.2332 0.4041 0.061 Uiso 1 1 calc R
C18 C 1.4242(13) 0.3759(10) 0.5656(10) 0.036(3) Uani 1 1 d U
H18A H 1.4992 0.3888 0.529 0.055 Uiso 1 1 calc R
H18B H 1.4424 0.329 0.6014 0.055 Uiso 1 1 calc R
H18C H 1.4063 0.4348 0.6093 0.055 Uiso 1 1 calc R
C19 C 0.7096(12) 0.4093(8) 0.0842(9) 0.021(2) Uani 1 1 d U
H19 H 0.6522 0.3966 0.0261 0.025 Uiso 1 1 calc R
C20 C 0.8373(11) 0.4656(8) 0.0606(9) 0.022(2) Uani 1 1 d U
H20A H 0.9016 0.4751 0.1135 0.026 Uiso 1 1 calc R
H20B H 0.8739 0.428 0.0035 0.026 Uiso 1 1 calc R
C21 C 0.8097(12) 0.5641(8) 0.0436(9) 0.023(2) Uani 1 1 d U
H21A H 0.7548 0.5543 -0.0146 0.028 Uiso 1 1 calc R
H21B H 0.892 0.6003 0.0344 0.028 Uiso 1 1 calc R
C23 C 0.6107(12) 0.5675(9) 0.1457(9) 0.023(2) Uani 1 1 d U
H23A H 0.568 0.6042 0.2003 0.028 Uiso 1 1 calc R
H23B H 0.5525 0.5581 0.0893 0.028 Uiso 1 1 calc R
C22 C 0.7390(12) 0.6239(9) 0.1304(9) 0.024(2) Uani 1 1 d U
H22A H 0.7955 0.6368 0.1881 0.028 Uiso 1 1 calc R
H22B H 0.7216 0.6855 0.1175 0.028 Uiso 1 1 calc R
C24 C 0.6345(12) 0.4704(8) 0.1637(9) 0.021(2) Uani 1 1 d U
H24A H 0.5504 0.4347 0.1697 0.025 Uiso 1 1 calc R
H24B H 0.684 0.4804 0.2243 0.025 Uiso 1 1 calc R
C25 C 0.5535(11) 0.2337(9) 0.1005(9) 0.019(2) Uani 1 1 d U
H25 H 0.5195 0.2616 0.1634 0.023 Uiso 1 1 calc R
C26 C 0.4585(11) 0.2574(9) 0.0287(9) 0.023(2) Uani 1 1 d U
H26A H 0.4789 0.2256 -0.0362 0.027 Uiso 1 1 calc R
H26B H 0.4667 0.3268 0.0337 0.027 Uiso 1 1 calc R
C27 C 0.3165(12) 0.2222(9) 0.0501(9) 0.024(2) Uani 1 1 d U
H27A H 0.2937 0.2591 0.1125 0.028 Uiso 1 1 calc R
H27B H 0.2557 0.2335 0.0021 0.028 Uiso 1 1 calc R
C28 C 0.3025(12) 0.1148(9) 0.0498(9) 0.025(2) Uani 1 1 d U
H28A H 0.2145 0.0962 0.0682 0.03 Uiso 1 1 calc R
H28B H 0.3141 0.0774 -0.0149 0.03 Uiso 1 1 calc R
C29 C 0.4015(11) 0.0915(9) 0.1175(9) 0.022(2) Uani 1 1 d U
H29A H 0.3947 0.022 0.1117 0.027 Uiso 1 1 calc R
H29B H 0.3836 0.1224 0.1832 0.027 Uiso 1 1 calc R
C30 C 0.5406(11) 0.1273(8) 0.0942(9) 0.019(2) Uani 1 1 d U
H30A H 0.6038 0.113 0.139 0.023 Uiso 1 1 calc R
H30B H 0.5602 0.0934 0.0298 0.023 Uiso 1 1 calc R
C31 C 0.8187(12) 0.2289(9) 0.0012(9) 0.023(2) Uani 1 1 d U
H31 H 0.8993 0.2721 0.0008 0.028 Uiso 1 1 calc R
C32 C 0.7455(12) 0.2217(9) -0.0965(9) 0.024(2) Uani 1 1 d U
H32A H 0.6681 0.1751 -0.1037 0.029 Uiso 1 1 calc R
H32B H 0.7173 0.2842 -0.0989 0.029 Uiso 1 1 calc R
C33 C 0.8391(12) 0.1897(9) -0.1782(9) 0.026(2) Uani 1 1 d U
H33A H 0.9132 0.239 -0.1729 0.031 Uiso 1 1 calc R
H33B H 0.7932 0.1835 -0.2396 0.031 Uiso 1 1 calc R
C34 C 0.8905(12) 0.0920(9) -0.1749(9) 0.026(2) Uani 1 1 d U
H34A H 0.8179 0.041 -0.1871 0.031 Uiso 1 1 calc R
H34B H 0.9536 0.076 -0.2246 0.031 Uiso 1 1 calc R
C35 C 0.9560(12) 0.0986(9) -0.0763(9) 0.024(2) Uani 1 1 d U
H35A H 0.9811 0.0355 -0.0732 0.028 Uiso 1 1 calc R
H35B H 1.0354 0.1435 -0.0681 0.028 Uiso 1 1 calc R
C36 C 0.8643(12) 0.1328(9) 0.0053(9) 0.023(2) Uani 1 1 d U
H36A H 0.7885 0.0851 0.0005 0.027 Uiso 1 1 calc R
H36B H 0.9102 0.1386 0.0666 0.027 Uiso 1 1 calc R
O1R O 0.4309(11) -0.1807(8) 0.3552(8) 0.061(2) Uani 1 1 d U
C1R C 0.3450(16) -0.1446(12) 0.4245(12) 0.065(4) Uani 1 1 d U
H11R H 0.3933 -0.1007 0.4777 0.098 Uiso 1 1 calc R
H12R H 0.2992 -0.1971 0.4465 0.098 Uiso 1 1 calc R
H13R H 0.2826 -0.1109 0.3977 0.098 Uiso 1 1 calc R
P1 P 0.7288(3) 0.2890(2) 0.1075(2) 0.0189(9) Uani 1 1 d .
Cl1 Cl 0.6458(3) 0.3265(2) 0.3405(2) 0.0225(8) Uani 1 1 d U
Cl2 Cl 1.0497(3) 0.2987(2) 0.1863(2) 0.0244(9) Uani 1 1 d U
Cl3 Cl 0.9753(3) 0.3077(2) 0.4034(2) 0.0261(9) Uani 1 1 d U
Cl4 Cl 0.9212(3) 0.4796(2) 0.3029(2) 0.0251(9) Uani 1 1 d U
Ru1 Ru 0.83618(10) 0.29515(7) 0.25206(7) 0.0180(4) Uani 1 1 d U
Ru2 Ru 1.12393(10) 0.41569(8) 0.33523(7) 0.0228(4) Uani 1 1 d U

loop_
_atom_site_aniso_label
_atom_site_aniso_U_11
_atom_site_aniso_U_22
_atom_site_aniso_U_33
_atom_site_aniso_U_23
_atom_site_aniso_U_13
_atom_site_aniso_U_12
C1 0.023(4) 0.032(4) 0.020(4) 0.006(3) 0.001(3) 0.007(3)
C2 0.030(3) 0.034(3) 0.025(4) 0.006(3) -0.001(3) 0.006(3)
C3 0.039(3) 0.039(3) 0.034(3) 0.007(3) -0.001(3) 0.003(3)
C4 0.039(3) 0.039(3) 0.032(4) 0.009(3) -0.001(3) 0.002(3)
C5 0.045(4) 0.047(3) 0.038(4) 0.010(3) -0.001(3) -0.001(3)
C6 0.053(3) 0.051(3) 0.046(3) 0.013(3) -0.003(3) -0.006(3)
C7 0.053(4) 0.047(3) 0.049(4) 0.011(3) -0.002(3) -0.001(3)
C8 0.046(4) 0.043(3) 0.043(4) 0.008(3) -0.001(3) 0.002(3)
C9 0.028(3) 0.030(3) 0.024(3) 0.002(3) 0.000(3) -0.001(3)
C10 0.027(3) 0.031(3) 0.027(3) 0.002(3) 0.001(3) 0.000(3)
C11 0.028(3) 0.034(3) 0.027(3) 0.002(3) 0.001(3) 0.000(3)
C12 0.028(3) 0.033(3) 0.025(3) 0.003(3) -0.001(3) 0.001(3)
C13 0.024(3) 0.032(3) 0.023(3) 0.002(3) -0.001(3) 0.002(3)
C14 0.025(3) 0.030(3) 0.022(3) 0.002(3) -0.001(3) -0.002(3)
C15 0.034(5) 0.034(5) 0.032(5) 0.005(4) -0.001(4) 0.002(4)
C16 0.033(4) 0.037(3) 0.029(3) 0.005(3) -0.002(3) 0.000(3)
C17 0.041(5) 0.040(4) 0.039(5) 0.007(4) -0.002(4) 0.004(4)
C18 0.036(5) 0.042(5) 0.029(5) 0.006(4) -0.002(4) 0.002(4)
C19 0.020(3) 0.022(3) 0.018(3) -0.002(3) 0.001(3) 0.000(3)
C20 0.022(3) 0.022(3) 0.019(3) -0.001(3) 0.003(3) 0.001(3)
C21 0.024(3) 0.022(3) 0.021(3) 0.000(3) 0.001(3) 0.000(3)
C23 0.023(3) 0.024(3) 0.020(3) -0.001(3) 0.003(3) 0.003(3)
C22 0.025(3) 0.023(3) 0.021(3) 0.001(3) 0.003(3) 0.000(3)
C24 0.020(3) 0.022(3) 0.017(3) 0.000(3) 0.001(3) 0.000(3)
C25 0.019(3) 0.021(3) 0.018(3) 0.004(3) 0.000(3) 0.003(3)
C26 0.022(3) 0.023(3) 0.021(3) 0.003(3) -0.001(3) 0.004(3)
C27 0.022(3) 0.025(3) 0.022(3) 0.003(3) -0.001(3) 0.002(3)
C28 0.023(3) 0.026(3) 0.024(3) 0.000(3) 0.001(3) 0.000(3)
C29 0.021(3) 0.022(3) 0.021(3) 0.003(3) 0.000(3) 0.000(3)
C30 0.018(3) 0.021(3) 0.018(3) 0.004(3) -0.002(3) 0.001(3)
C31 0.023(3) 0.025(3) 0.018(3) 0.000(3) -0.003(3) 0.001(3)
C32 0.025(3) 0.026(3) 0.019(3) 0.002(3) -0.004(3) 0.003(3)
C33 0.026(3) 0.028(3) 0.020(3) 0.001(3) -0.002(3) 0.000(3)
C34 0.026(3) 0.028(3) 0.021(3) 0.001(3) 0.000(3) 0.001(3)
C35 0.025(3) 0.025(3) 0.020(3) 0.001(3) -0.001(3) 0.003(3)
C36 0.023(3) 0.025(3) 0.018(3) 0.001(3) -0.002(3) 0.002(3)
O1R 0.064(4) 0.062(4) 0.051(4) 0.015(4) -0.007(4) -0.018(4)
C1R 0.065(5) 0.066(6) 0.060(5) 0.011(4) -0.002(4) -0.010(4)
P1 0.017(2) 0.027(2) 0.009(2) -0.0039(16) -0.0021(15) 0.0027(16)
Cl1 0.0225(18) 0.0274(19) 0.0122(17) -0.0051(15) -0.0009(14) -0.0007(15)
Cl2 0.0218(18) 0.032(2) 0.0131(18) -0.0055(15) -0.0009(14) -0.0003(15)
Cl3 0.0240(19) 0.033(2) 0.0166(18) -0.0019(15) -0.0050(15) 0.0010(15)
Cl4 0.0255(19) 0.033(2) 0.0097(17) -0.0066(15) -0.0053(14) -0.0012(15)
Ru1 0.0187(6) 0.0216(6) 0.0088(6) -0.0050(4) -0.0028(4) -0.0010(4)
Ru2 0.0213(6) 0.0295(7) 0.0114(6) -0.0064(5) -0.0028(5) -0.0006(5)

loop_
_atom_type_symbol
_atom_type_description
_atom_type_scat_dispersion_real
_atom_type_scat_dispersion_imag
_atom_type_scat_source
C C 0.0033 0.0016 'International Tables Vol C Tables 4.2.6.8 and 6.1.1.4'
H H 0 0 'International Tables Vol C Tables 4.2.6.8 and 6.1.1.4'
O O 0.0106 0.006 'International Tables Vol C Tables 4.2.6.8 and 6.1.1.4'
P P 0.1023 0.0942 'International Tables Vol C Tables 4.2.6.8 and 6.1.1.4'
Cl Cl 0.1484 0.1585 'International Tables Vol C Tables 4.2.6.8 and 6.1.1.4'
Ru Ru -1.2594 0.8363 'International Tables Vol C Tables 4.2.6.8 and 6.1.1.4'

loop_
_geom_angle_atom_site_label_1
_geom_angle_atom_site_label_2
_geom_angle_atom_site_label_3
_geom_angle
C2 C1 Ru1 173.9(11)
C1 C2 C3 127.9(13)
C1 C2 H2 116.1
C3 C2 H2 116.1
C4 C3 C2 123.7(13)
C4 C3 C8 115.4(13)
C2 C3 C8 120.9(13)
C3 C4 C5 121.3(14)
C3 C4 H4 119.3
C5 C4 H4 119.3
C6 C5 C4 118.9(15)
C6 C5 H5 120.6
C4 C5 H5 120.6
C7 C6 C5 120.9(15)
C7 C6 O1R 114.9(15)
C5 C6 O1R 124.2(15)
C8 C7 C6 120.5(16)
C8 C7 H7 119.7
C6 C7 H7 119.7
C7 C8 C3 122.8(15)
C7 C8 H8 118.6
C3 C8 H8 118.6
C14 C9 C10 115.6(13)
C14 C9 C15 123.6(12)
C10 C9 C15 120.7(12)
C14 C9 Ru2 69.6(8)
C10 C9 Ru2 70.5(7)
C15 C9 Ru2 129.2(9)
C11 C10 C9 121.7(13)
C11 C10 Ru2 71.7(8)
C9 C10 Ru2 70.6(7)
C11 C10 H10 119.1
C9 C10 H10 119.1
Ru2 C10 H10 131.5
C10 C11 C12 122.1(13)
C10 C11 Ru2 71.4(8)
C12 C11 Ru2 71.6(8)
C10 C11 H11 118.9
C12 C11 H11 118.9
Ru2 C11 H11 130.9
C13 C12 C11 115.3(13)
C13 C12 C16 124.2(12)
C11 C12 C16 120.5(12)
C13 C12 Ru2 69.0(8)
C11 C12 Ru2 69.8(8)
C16 C12 Ru2 130.5(9)
C14 C13 C12 120.3(13)
C14 C13 Ru2 69.9(8)
C12 C13 Ru2 72.3(8)
C14 C13 H13 119.8
C12 C13 H13 119.8
Ru2 C13 H13 130.6
C9 C14 C13 124.9(13)
C9 C14 Ru2 73.3(8)
C13 C14 Ru2 72.2(8)
C9 C14 H14 117.5
C13 C14 H14 117.5
Ru2 C14 H14 129.9
C9 C15 H15A 109.5
C9 C15 H15B 109.5
H15A C15 H15B 109.5
C9 C15 H15C 109.5
H15A C15 H15C 109.5
H15B C15 H15C 109.5
C12 C16 C17 114.6(12)
C12 C16 C18 107.7(11)
C17 C16 C18 109.2(12)
C12 C16 H16 108.4
C17 C16 H16 108.4
C18 C16 H16 108.4
C16 C17 H17A 109.5
C16 C17 H17B 109.5
H17A C17 H17B 109.5
C16 C17 H17C 109.5
H17A C17 H17C 109.5
H17B C17 H17C 109.5
C16 C18 H18A 109.5
C16 C18 H18B 109.5
H18A C18 H18B 109.5
C16 C18 H18C 109.5
H18A C18 H18C 109.5
H18B C18 H18C 109.5
C24 C19 C20 112.5(10)
C24 C19 P1 111.3(8)
C20 C19 P1 115.4(8)
C24 C19 H19 105.5
C20 C19 H19 105.5
P1 C19 H19 105.5
C21 C20 C19 110.8(10)
C21 C20 H20A 109.5
C19 C20 H20A 109.5
C21 C20 H20B 109.5
C19 C20 H20B 109.5
H20A C20 H20B 108.1
C20 C21 C22 111.3(10)
C20 C21 H21A 109.4
C22 C21 H21A 109.4
C20 C21 H21B 109.4
C22 C21 H21B 109.4
H21A C21 H21B 108
C24 C23 C22 110.9(10)
C24 C23 H23A 109.5
C22 C23 H23A 109.5
C24 C23 H23B 109.5
C22 C23 H23B 109.5
H23A C23 H23B 108
C23 C22 C21 109.7(10)
C23 C22 H22A 109.7
C21 C22 H22A 109.7
C23 C22 H22B 109.7
C21 C22 H22B 109.7
H22A C22 H22B 108.2
C23 C24 C19 113.4(10)
C23 C24 H24A 108.9
C19 C24 H24A 108.9
C23 C24 H24B 108.9
C19 C24 H24B 108.9
H24A C24 H24B 107.7
C30 C25 C26 110.3(10)
C30 C25 P1 113.4(8)
C26 C25 P1 118.3(8)
C30 C25 H25 104.4
C26 C25 H25 104.4
P1 C25 H25 104.4
C25 C26 C27 109.0(10)
C25 C26 H26A 109.9
C27 C26 H26A 109.9
C25 C26 H26B 109.9
C27 C26 H26B 109.9
H26A C26 H26B 108.3
C28 C27 C26 111.3(10)
C28 C27 H27A 109.4
C26 C27 H27A 109.4
C28 C27 H27B 109.4
C26 C27 H27B 109.4
H27A C27 H27B 108
C29 C28 C27 111.8(10)
C29 C28 H28A 109.3
C27 C28 H28A 109.3
C29 C28 H28B 109.3
C27 C28 H28B 109.3
H28A C28 H28B 107.9
C28 C29 C30 110.0(10)
C28 C29 H29A 109.7
C30 C29 H29A 109.7
C28 C29 H29B 109.7
C30 C29 H29B 109.7
H29A C29 H29B 108.2
C25 C30 C29 111.0(10)
C25 C30 H30A 109.4
C29 C30 H30A 109.4
C25 C30 H30B 109.4
C29 C30 H30B 109.4
H30A C30 H30B 108
C36 C31 C32 110.4(10)
C36 C31 P1 115.8(9)
C32 C31 P1 113.6(8)
C36 C31 H31 105.3
C32 C31 H31 105.3
P1 C31 H31 105.3
C33 C32 C31 108.9(10)
C33 C32 H32A 109.9
C31 C32 H32A 109.9
C33 C32 H32B 109.9
C31 C32 H32B 109.9
H32A C32 H32B 108.3
C32 C33 C34 111.7(10)
C32 C33 H33A 109.3
C34 C33 H33A 109.3
C32 C33 H33B 109.3
C34 C33 H33B 109.3
H33A C33 H33B 108
C35 C34 C33 110.0(10)
C35 C34 H34A 109.7
C33 C34 H34A 109.7
C35 C34 H34B 109.7
C33 C34 H34B 109.7
H34A C34 H34B 108.2
C36 C35 C34 111.7(10)
C36 C35 H35A 109.3
C34 C35 H35A 109.3
C36 C35 H35B 109.3
C34 C35 H35B 109.3
H35A C35 H35B 107.9
C31 C36 C35 111.2(10)
C31 C36 H36A 109.4
C35 C36 H36A 109.4
C31 C36 H36B 109.4
C35 C36 H36B 109.4
H36A C36 H36B 108
C6 O1R C1R 116.0(13)
O1R C1R H11R 109.5
O1R C1R H12R 109.5
H11R C1R H12R 109.5
O1R C1R H13R 109.5
H11R C1R H13R 109.5
H12R C1R H13R 109.5
C19 P1 C31 103.1(6)
C19 P1 C25 101.8(5)
C31 P1 C25 110.6(6)
C19 P1 Ru1 114.0(4)
C31 P1 Ru1 113.1(4)
C25 P1 Ru1 113.2(4)
Ru1 Cl2 Ru2 86.58(10)
Ru2 Cl3 Ru1 83.73(11)
Ru2 Cl4 Ru1 82.07(10)
C1 Ru1 P1 93.1(4)
C1 Ru1 Cl1 96.0(4)
P1 Ru1 Cl1 93.06(12)
C1 Ru1 Cl2 95.1(4)
P1 Ru1 Cl2 93.88(12)
Cl1 Ru1 Cl2 166.58(11)
C1 Ru1 Cl3 89.2(4)
P1 Ru1 Cl3 174.18(12)
Cl1 Ru1 Cl3 92.05(11)
Cl2 Ru1 Cl3 80.56(11)
C1 Ru1 Cl4 165.1(4)
P1 Ru1 Cl4 100.43(12)
Cl1 Ru1 Cl4 89.69(11)
Cl2 Ru1 Cl4 77.76(11)
Cl3 Ru1 Cl4 76.80(11)
C14 Ru2 C13 37.9(5)
C14 Ru2 C10 67.4(5)
C13 Ru2 C10 80.5(5)
C14 Ru2 C9 37.1(5)
C13 Ru2 C9 68.8(5)
C10 Ru2 C9 38.9(5)
C14 Ru2 C11 79.9(5)
C13 Ru2 C11 68.6(5)
C10 Ru2 C11 36.8(5)
C9 Ru2 C11 69.0(5)
C14 Ru2 C12 69.2(5)
C13 Ru2 C12 38.6(5)
C10 Ru2 C12 68.8(5)
C9 Ru2 C12 83.2(5)
C11 Ru2 C12 38.6(5)
C14 Ru2 Cl4 123.6(4)
C13 Ru2 Cl4 161.5(4)
C10 Ru2 Cl4 92.0(4)
C9 Ru2 Cl4 94.7(4)
C11 Ru2 Cl4 114.5(4)
C12 Ru2 Cl4 151.7(4)
C14 Ru2 Cl3 152.4(4)
C13 Ru2 Cl3 115.6(4)
C10 Ru2 Cl3 125.5(4)
C9 Ru2 Cl3 164.3(4)
C11 Ru2 Cl3 98.0(4)
C12 Ru2 Cl3 91.9(4)
Cl4 Ru2 Cl3 82.50(11)
C14 Ru2 Cl2 93.3(4)
C13 Ru2 Cl2 97.7(3)
C10 Ru2 Cl2 150.9(4)
C9 Ru2 Cl2 113.2(4)
C11 Ru2 Cl2 164.8(4)
C12 Ru2 Cl2 126.1(4)
Cl4 Ru2 Cl2 80.68(11)
Cl3 Ru2 Cl2 81.64(11)

loop_
_geom_bond_atom_site_label_1
_geom_bond_atom_site_label_2
_geom_bond_distance
C1 C2 1.329(17)
C1 Ru1 1.786(13)
C2 C3 1.431(18)
C2 H2 0.93
C3 C4 1.391(18)
C3 C8 1.436(19)
C4 C5 1.411(19)
C4 H4 0.93
C5 C6 1.37(2)
C5 H5 0.93
C6 C7 1.37(2)
C6 O1R 1.382(18)
C7 C8 1.325(19)
C7 H7 0.93
C8 H8 0.93
C9 C14 1.366(17)
C9 C10 1.446(18)
C9 C15 1.470(18)
C9 Ru2 2.169(13)
C10 C11 1.370(18)
C10 Ru2 2.167(13)
C10 H10 0.93
C11 C12 1.445(18)
C11 Ru2 2.171(13)
C11 H11 0.93
C12 C13 1.439(18)
C12 C16 1.496(19)
C12 Ru2 2.196(13)
C13 C14 1.389(17)
C13 Ru2 2.152(13)
C13 H13 0.93
C14 Ru2 2.123(13)
C14 H14 0.93
C15 H15A 0.96
C15 H15B 0.96
C15 H15C 0.96
C16 C17 1.505(18)
C16 C18 1.571(18)
C16 H16 0.98
C17 H17A 0.96
C17 H17B 0.96
C17 H17C 0.96
C18 H18A 0.96
C18 H18B 0.96
C18 H18C 0.96
C19 C24 1.530(16)
C19 C20 1.547(16)
C19 P1 1.848(13)
C19 H19 0.98
C20 C21 1.531(16)
C20 H20A 0.97
C20 H20B 0.97
C21 C22 1.566(16)
C21 H21A 0.97
C21 H21B 0.97
C23 C24 1.506(16)
C23 C22 1.515(16)
C23 H23A 0.97
C23 H23B 0.97
C22 H22A 0.97
C22 H22B 0.97
C24 H24A 0.97
C24 H24B 0.97
C25 C30 1.490(16)
C25 C26 1.517(16)
C25 P1 1.876(12)
C25 H25 0.98
C26 C27 1.547(16)
C26 H26A 0.97
C26 H26B 0.97
C27 C28 1.522(16)
C27 H27A 0.97
C27 H27B 0.97
C28 C29 1.501(17)
C28 H28A 0.97
C28 H28B 0.97
C29 C30 1.530(16)
C29 H29A 0.97
C29 H29B 0.97
C30 H30A 0.97
C30 H30B 0.97
C31 C36 1.502(16)
C31 C32 1.551(16)
C31 P1 1.868(12)
C31 H31 0.98
C32 C33 1.537(16)
C32 H32A 0.97
C32 H32B 0.97
C33 C34 1.546(17)
C33 H33A 0.97
C33 H33B 0.97
C34 C35 1.530(17)
C34 H34A 0.97
C34 H34B 0.97
C35 C36 1.528(16)
C35 H35A 0.97
C35 H35B 0.97
C36 H36A 0.97
C36 H36B 0.97
O1R C1R 1.379(17)
C1R H11R 0.96
C1R H12R 0.96
C1R H13R 0.96
P1 Ru1 2.303(3)
Cl1 Ru1 2.360(3)
Cl2 Ru1 2.389(3)
Cl2 Ru2 2.440(3)
Cl3 Ru2 2.429(4)
Cl3 Ru1 2.531(3)
Cl4 Ru2 2.422(3)
Cl4 Ru1 2.617(3)

loop_
_geom_torsion_atom_site_label_1
_geom_torsion_atom_site_label_2
_geom_torsion_atom_site_label_3
_geom_torsion_atom_site_label_4
_geom_torsion
C1 C2 C3 C4 -5(2)
C1 C2 C3 C8 173.3(14)
C2 C3 C4 C5 -179.5(13)
C8 C3 C4 C5 2(2)
C3 C4 C5 C6 1(2)
C4 C5 C6 C7 -4(2)
C4 C5 C6 O1R 178.1(13)
C5 C6 C7 C8 3(3)
O1R C6 C7 C8 -179.0(14)
C6 C7 C8 C3 1(2)
C4 C3 C8 C7 -3(2)
C2 C3 C8 C7 178.3(14)
C14 C9 C10 C11 -2.0(19)
C15 C9 C10 C11 177.2(12)
Ru2 C9 C10 C11 52.5(11)
C14 C9 C10 Ru2 -54.5(10)
C15 C9 C10 Ru2 124.7(12)
C9 C10 C11 C12 1(2)
Ru2 C10 C11 C12 52.8(12)
C9 C10 C11 Ru2 -52.0(11)
C10 C11 C12 C13 0.7(19)
Ru2 C11 C12 C13 53.5(10)
C10 C11 C12 C16 -178.6(12)
Ru2 C11 C12 C16 -125.8(12)
C10 C11 C12 Ru2 -52.8(12)
C11 C12 C13 C14 -1.0(18)
C16 C12 C13 C14 178.3(12)
Ru2 C12 C13 C14 52.8(11)
C11 C12 C13 Ru2 -53.8(10)
C16 C12 C13 Ru2 125.4(13)
C10 C9 C14 C13 1.8(19)
C15 C9 C14 C13 -177.5(12)
Ru2 C9 C14 C13 -53.2(12)
C10 C9 C14 Ru2 55.0(10)
C15 C9 C14 Ru2 -124.2(13)
C12 C13 C14 C9 0(2)
Ru2 C13 C14 C9 53.7(12)
C12 C13 C14 Ru2 -54.0(11)
C13 C12 C16 C17 -19.5(19)
C11 C12 C16 C17 159.7(12)
Ru2 C12 C16 C17 71.1(16)
C13 C12 C16 C18 102.2(14)
C11 C12 C16 C18 -78.6(15)
Ru2 C12 C16 C18 -167.2(9)
C24 C19 C20 C21 -50.2(14)
P1 C19 C20 C21 -179.5(8)
C19 C20 C21 C22 54.2(13)
C24 C23 C22 C21 58.1(13)
C20 C21 C22 C23 -58.6(14)
C22 C23 C24 C19 -55.5(14)
C20 C19 C24 C23 51.3(14)
P1 C19 C24 C23 -177.3(8)
C30 C25 C26 C27 58.9(13)
P1 C25 C26 C27 -168.3(8)
C25 C26 C27 C28 -55.6(14)
C26 C27 C28 C29 54.7(14)
C27 C28 C29 C30 -54.7(14)
C26 C25 C30 C29 -60.9(13)
P1 C25 C30 C29 163.7(8)
C28 C29 C30 C25 58.1(13)
C36 C31 C32 C33 -58.9(13)
P1 C31 C32 C33 169.1(8)
C31 C32 C33 C34 57.5(13)
C32 C33 C34 C35 -55.5(14)
C33 C34 C35 C36 54.1(14)
C32 C31 C36 C35 58.8(13)
P1 C31 C36 C35 -170.3(8)
C34 C35 C36 C31 -56.8(14)
C7 C6 O1R C1R 166.3(14)
C5 C6 O1R C1R -16(2)
C24 C19 P1 C31 178.9(9)
C20 C19 P1 C31 -51.2(10)
C24 C19 P1 C25 64.2(10)
C20 C19 P1 C25 -165.9(9)
C24 C19 P1 Ru1 -58.1(9)
C20 C19 P1 Ru1 71.8(9)
C36 C31 P1 C19 172.7(9)
C32 C31 P1 C19 -58.0(10)
C36 C31 P1 C25 -79.1(10)
C32 C31 P1 C25 50.2(11)
C36 C31 P1 Ru1 49.1(10)
C32 C31 P1 Ru1 178.4(8)
C30 C25 P1 C19 166.6(9)
C26 C25 P1 C19 35.1(10)
C30 C25 P1 C31 57.6(10)
C26 C25 P1 C31 -73.9(11)
C30 C25 P1 Ru1 -70.5(9)
C26 C25 P1 Ru1 157.9(8)
C19 P1 Ru1 C1 176.2(6)
C31 P1 Ru1 C1 -66.4(6)
C25 P1 Ru1 C1 60.4(6)
C19 P1 Ru1 Cl1 80.1(4)
C31 P1 Ru1 Cl1 -162.6(5)
C25 P1 Ru1 Cl1 -35.7(4)
C19 P1 Ru1 Cl2 -88.4(4)
C31 P1 Ru1 Cl2 28.9(5)
C25 P1 Ru1 Cl2 155.7(4)
C19 P1 Ru1 Cl4 -10.2(4)
C31 P1 Ru1 Cl4 107.2(5)
C25 P1 Ru1 Cl4 -126.0(4)
Ru2 Cl2 Ru1 C1 -126.1(4)
Ru2 Cl2 Ru1 P1 140.44(12)
Ru2 Cl2 Ru1 Cl1 19.5(6)
Ru2 Cl2 Ru1 Cl3 -37.81(10)
Ru2 Cl2 Ru1 Cl4 40.60(10)
Ru2 Cl3 Ru1 C1 133.5(4)
Ru2 Cl3 Ru1 Cl1 -130.53(11)
Ru2 Cl3 Ru1 Cl2 38.20(10)
Ru2 Cl3 Ru1 Cl4 -41.32(9)
Ru2 Cl4 Ru1 C1 21.3(16)
Ru2 Cl4 Ru1 P1 -133.11(11)
Ru2 Cl4 Ru1 Cl1 133.84(11)
Ru2 Cl4 Ru1 Cl2 -41.36(10)
Ru2 Cl4 Ru1 Cl3 41.66(10)
C9 C14 Ru2 C13 -136.4(12)
C9 C14 Ru2 C10 -32.2(8)
C13 C14 Ru2 C10 104.2(9)
C13 C14 Ru2 C9 136.4(12)
C9 C14 Ru2 C11 -68.5(8)
C13 C14 Ru2 C11 67.9(8)
C9 C14 Ru2 C12 -107.1(9)
C13 C14 Ru2 C12 29.3(8)
C9 C14 Ru2 Cl4 44.3(9)
C13 C14 Ru2 Cl4 -179.3(6)
C9 C14 Ru2 Cl3 -156.4(7)
C13 C14 Ru2 Cl3 -20.0(13)
C9 C14 Ru2 Cl2 125.3(7)
C13 C14 Ru2 Cl2 -98.3(7)
C12 C13 Ru2 C14 132.9(12)
C14 C13 Ru2 C10 -65.2(8)
C12 C13 Ru2 C10 67.7(8)
C14 C13 Ru2 C9 -26.5(7)
C12 C13 Ru2 C9 106.4(8)
C14 C13 Ru2 C11 -101.4(9)
C12 C13 Ru2 C11 31.5(8)
C14 C13 Ru2 C12 -132.9(12)
C14 C13 Ru2 Cl4 1.8(16)
C12 C13 Ru2 Cl4 134.7(10)
C14 C13 Ru2 Cl3 169.9(6)
C12 C13 Ru2 Cl3 -57.2(8)
C14 C13 Ru2 Cl2 85.5(7)
C12 C13 Ru2 Cl2 -141.6(7)
C11 C10 Ru2 C14 -103.9(9)
C9 C10 Ru2 C14 30.8(8)
C11 C10 Ru2 C13 -66.8(8)
C9 C10 Ru2 C13 67.9(8)
C11 C10 Ru2 C9 -134.7(12)
C9 C10 Ru2 C11 134.7(12)
C11 C10 Ru2 C12 -28.5(8)
C9 C10 Ru2 C12 106.2(9)
C11 C10 Ru2 Cl4 130.2(8)
C9 C10 Ru2 Cl4 -95.1(7)
C11 C10 Ru2 Cl3 48.0(9)
C9 C10 Ru2 Cl3 -177.3(6)
C11 C10 Ru2 Cl2 -155.6(7)
C9 C10 Ru2 Cl2 -20.9(12)
C10 C9 Ru2 C14 -128.4(12)
C15 C9 Ru2 C14 117.3(15)
C14 C9 Ru2 C13 27.0(8)
C10 C9 Ru2 C13 -101.4(8)
C15 C9 Ru2 C13 144.4(13)
C14 C9 Ru2 C10 128.4(12)
C15 C9 Ru2 C10 -114.2(15)
C14 C9 Ru2 C11 101.3(9)
C10 C9 Ru2 C11 -27.1(8)
C15 C9 Ru2 C11 -141.4(13)
C14 C9 Ru2 C12 64.1(8)
C10 C9 Ru2 C12 -64.3(8)
C15 C9 Ru2 C12 -178.6(13)
C14 C9 Ru2 Cl4 -144.3(7)
C10 C9 Ru2 Cl4 87.3(7)
C15 C9 Ru2 Cl4 -27.0(12)
C14 C9 Ru2 Cl3 136.6(12)
C10 C9 Ru2 Cl3 8.2(18)
C15 C9 Ru2 Cl3 -106.0(16)
C14 C9 Ru2 Cl2 -62.4(8)
C10 C9 Ru2 Cl2 169.1(7)
C15 C9 Ru2 Cl2 54.9(12)
C10 C11 Ru2 C14 65.5(8)
C12 C11 Ru2 C14 -69.2(8)
C10 C11 Ru2 C13 103.2(9)
C12 C11 Ru2 C13 -31.5(8)
C12 C11 Ru2 C10 -134.7(12)
C10 C11 Ru2 C9 28.6(8)
C12 C11 Ru2 C9 -106.1(9)
C10 C11 Ru2 C12 134.7(12)
C10 C11 Ru2 Cl4 -57.0(8)
C12 C11 Ru2 Cl4 168.4(7)
C10 C11 Ru2 Cl3 -142.3(7)
C12 C11 Ru2 Cl3 83.0(7)
C10 C11 Ru2 Cl2 130.2(13)
C12 C11 Ru2 Cl2 -4.4(19)
C13 C12 Ru2 C14 -28.8(7)
C11 C12 Ru2 C14 100.1(9)
C16 C12 Ru2 C14 -146.5(13)
C11 C12 Ru2 C13 128.9(12)
C16 C12 Ru2 C13 -117.7(15)
C13 C12 Ru2 C10 -101.7(8)
C11 C12 Ru2 C10 27.2(8)
C16 C12 Ru2 C10 140.6(13)
C13 C12 Ru2 C9 -64.3(8)
C11 C12 Ru2 C9 64.6(8)
C16 C12 Ru2 C9 178.0(13)
C13 C12 Ru2 C11 -128.9(12)
C16 C12 Ru2 C11 113.4(15)
C13 C12 Ru2 Cl4 -151.7(7)
C11 C12 Ru2 Cl4 -22.8(13)
C16 C12 Ru2 Cl4 90.6(14)
C13 C12 Ru2 Cl3 130.7(7)
C11 C12 Ru2 Cl3 -100.4(7)
C16 C12 Ru2 Cl3 12.9(12)
C13 C12 Ru2 Cl2 49.6(9)
C11 C12 Ru2 Cl2 178.6(6)
C16 C12 Ru2 Cl2 -68.1(13)
Ru1 Cl4 Ru2 C14 127.7(4)
Ru1 Cl4 Ru2 C13 126.3(11)
Ru1 Cl4 Ru2 C10 -168.4(4)
Ru1 Cl4 Ru2 C9 152.7(4)
Ru1 Cl4 Ru2 C11 -138.2(4)
Ru1 Cl4 Ru2 C12 -122.8(8)
Ru1 Cl4 Ru2 Cl3 -42.86(10)
Ru1 Cl4 Ru2 Cl2 39.85(10)
Ru1 Cl3 Ru2 C14 -118.3(8)
Ru1 Cl3 Ru2 C13 -131.7(4)
Ru1 Cl3 Ru2 C10 131.5(4)
Ru1 Cl3 Ru2 C9 125.2(13)
Ru1 Cl3 Ru2 C11 158.3(4)
Ru1 Cl3 Ru2 C12 -163.4(4)
Ru1 Cl3 Ru2 Cl4 44.48(10)
Ru1 Cl3 Ru2 Cl2 -37.14(10)
Ru1 Cl2 Ru2 C14 -167.7(4)
Ru1 Cl2 Ru2 C13 154.5(4)
Ru1 Cl2 Ru2 C10 -121.2(7)
Ru1 Cl2 Ru2 C9 -135.3(4)
Ru1 Cl2 Ru2 C11 129.2(14)
Ru1 Cl2 Ru2 C12 125.8(4)
Ru1 Cl2 Ru2 Cl4 -44.14(11)
Ru1 Cl2 Ru2 Cl3 39.57(11)

loop_
_platon_squeeze_void_nr
_platon_squeeze_void_average_x
_platon_squeeze_void_average_y
_platon_squeeze_void_average_z
_platon_squeeze_void_volume
_platon_squeeze_void_count_electrons
_platon_squeeze_void_content
1 0.000 0.000 0.500 194 62 ' '
2 0.118 0.127 0.251 7 1 ' '
3 0.881 0.872 0.749 7 1 ' '
